data_1516761
loop_
_publ_author_name
'Weatherhead-Kloster, Robin A'
'Corey, E. J.'

_publ_section_title
;
 Theory-guided discovery of unique chemical transformations of
 cyclopropenes.
;
_journal_issue 1
_journal_name_full 'Organic letters'
_journal_page_first 171
_journal_page_last 174
_journal_paper_doi 10.1021/ol052752+
_journal_volume 8
_journal_year 2006
_chemical_formula_sum 'C18 H18 O4 S2'
_chemical_formula_weight 362.44
_chemical_name_systematic
; 
 ? 
;
_space_group_IT_number 14
_symmetry_space_group_name_Hall '-P 2yn'
_symmetry_space_group_name_H-M 'P 1 21/n 1'
_atom_sites_solution_hydrogens geom
_atom_sites_solution_primary direct
_atom_sites_solution_secondary difmap
_audit_creation_method SHELXL-97
_cell_angle_alpha 90.00
_cell_angle_beta 102.624(3)
_cell_angle_gamma 90.00
_cell_formula_units_Z 4
_cell_length_a 10.1655(18)
_cell_length_b 11.398(2)
_cell_length_c 15.360(3)
_cell_measurement_temperature 193(2)
_cell_volume 1736.7(6)
_computing_structure_refinement 'SHELXL-97 (Sheldrick, 1997)'
_computing_structure_solution 'SHELXS-97 (Sheldrick, 1990)'
_diffrn_ambient_temperature 193(2)
_diffrn_measured_fraction_theta_full 0.987
_diffrn_measured_fraction_theta_max 0.987
_diffrn_radiation_monochromator graphite
_diffrn_radiation_source 'fine-focus sealed tube'
_diffrn_radiation_type MoK\a
_diffrn_radiation_wavelength 0.71073
_diffrn_reflns_av_R_equivalents 0.0769
_diffrn_reflns_av_sigmaI/netI 0.0627
_diffrn_reflns_limit_h_max 13
_diffrn_reflns_limit_h_min -7
_diffrn_reflns_limit_k_max 14
_diffrn_reflns_limit_k_min -14
_diffrn_reflns_limit_l_max 20
_diffrn_reflns_limit_l_min -19
_diffrn_reflns_number 11036
_diffrn_reflns_theta_full 27.92
_diffrn_reflns_theta_max 27.92
_diffrn_reflns_theta_min 2.20
_exptl_absorpt_coefficient_mu 0.325
_exptl_crystal_density_diffrn 1.386
_exptl_crystal_density_method 'not measured'
_exptl_crystal_F_000 760
_refine_diff_density_max 1.047
_refine_diff_density_min -0.453
_refine_diff_density_rms 0.088
_refine_ls_extinction_method none
_refine_ls_goodness_of_fit_ref 1.151
_refine_ls_hydrogen_treatment mixed
_refine_ls_matrix_type full
_refine_ls_number_parameters 289
_refine_ls_number_reflns 4106
_refine_ls_number_restraints 0
_refine_ls_restrained_S_all 1.151
_refine_ls_R_factor_all 0.1202
_refine_ls_R_factor_gt 0.0979
_refine_ls_shift/su_max 0.045
_refine_ls_shift/su_mean 0.001
_refine_ls_structure_factor_coef Fsqd
_refine_ls_weighting_details 'calc w=1/[\s^2^(Fo^2^)+(0.0807P)^2^+3.4505P] where P=(Fo^2^+2Fc^2^)/3'
_refine_ls_weighting_scheme calc
_refine_ls_wR_factor_gt 0.2205
_refine_ls_wR_factor_ref 0.2343
_reflns_number_gt 3244
_reflns_number_total 4106
_reflns_threshold_expression >2sigma(I)
_cod_data_source_file ol052752%2Bsi20051114_021753.cif
_cod_data_source_block rak46
_cod_database_code 1516761

loop_
_symmetry_equiv_pos_as_xyz
'x, y, z'
'-x+1/2, y+1/2, -z+1/2'
'-x, -y, -z'
'x-1/2, -y-1/2, z-1/2'

loop_
_atom_site_label
_atom_site_type_symbol
_atom_site_fract_x
_atom_site_fract_y
_atom_site_fract_z
_atom_site_U_iso_or_equiv
_atom_site_adp_type
_atom_site_occupancy
_atom_site_symmetry_multiplicity
_atom_site_calc_flag
S1 S -0.27007(11) 0.57252(11) 0.19149(7) 0.0448(3) Uani 1 1 d
S2 S -0.05124(11) 0.30505(10) 0.08061(7) 0.0420(3) Uani 1 1 d
O1 O -0.3107(4) 0.6881(3) 0.1594(3) 0.0676(10) Uani 1 1 d
O2 O -0.3663(4) 0.4976(3) 0.2175(2) 0.0608(9) Uani 1 1 d
O3 O -0.0312(3) 0.3581(3) 0.0006(2) 0.0524(8) Uani 1 1 d
O4 O -0.0812(4) 0.1826(3) 0.0814(2) 0.0546(9) Uani 1 1 d
C1 C 0.2358(7) 0.6090(10) 0.4838(5) 0.078(2) Uani 1 1 d
C2 C 0.1076(5) 0.5997(5) 0.4122(3) 0.0520(12) Uani 1 1 d
C3 C 0.0595(6) 0.6941(5) 0.3601(4) 0.0604(14) Uani 1 1 d
C4 C 0.0363(6) 0.4950(5) 0.3969(3) 0.0552(12) Uani 1 1 d
C5 C -0.0562(6) 0.6875(5) 0.2931(4) 0.0543(12) Uani 1 1 d
C6 C -0.0807(5) 0.4863(4) 0.3313(3) 0.0494(11) Uani 1 1 d
C7 C -0.1260(4) 0.5840(4) 0.2792(3) 0.0398(9) Uani 1 1 d
C8 C -0.2059(5) 0.5044(4) 0.1045(3) 0.0482(11) Uani 1 1 d
C9 C -0.2946(4) 0.4215(4) 0.0453(3) 0.0459(11) Uani 1 1 d
C10 C -0.3903(5) 0.4031(8) -0.0254(4) 0.0693(18) Uani 1 1 d
C11 C -0.1911(5) 0.3712(4) 0.1152(3) 0.0481(11) Uani 1 1 d
C12 C 0.0901(4) 0.3371(4) 0.1664(3) 0.0383(9) Uani 1 1 d
C13 C 0.1693(5) 0.4319(4) 0.1590(3) 0.0501(12) Uani 1 1 d
C14 C 0.1203(5) 0.2628(4) 0.2391(3) 0.0473(11) Uani 1 1 d
C15 C 0.2836(6) 0.4524(5) 0.2248(3) 0.0548(13) Uani 1 1 d
C16 C 0.2354(5) 0.2859(5) 0.3045(3) 0.0486(11) Uani 1 1 d
C17 C 0.3189(4) 0.3794(4) 0.2983(3) 0.0408(9) Uani 1 1 d
C18 C 0.4447(6) 0.4011(7) 0.3681(4) 0.0562(13) Uani 1 1 d
H1 H 0.299(9) 0.633(7) 0.458(5) 0.10(3) Uiso 1 1 d
H2 H 0.252(9) 0.527(8) 0.509(5) 0.12(3) Uiso 1 1 d
H3 H 0.211(9) 0.669(8) 0.513(6) 0.12(3) Uiso 1 1 d
H4 H 0.101(6) 0.765(5) 0.367(4) 0.058(15) Uiso 1 1 d
H5 H -0.087(6) 0.744(5) 0.258(4) 0.069(19) Uiso 1 1 d
H6 H 0.071(6) 0.422(5) 0.430(4) 0.063(16) Uiso 1 1 d
H7 H -0.128(6) 0.415(5) 0.320(4) 0.067(16) Uiso 1 1 d
H8 H -0.130(5) 0.542(4) 0.075(3) 0.050(13) Uiso 1 1 d
H9 H -0.425(7) 0.464(6) -0.055(4) 0.07(2) Uiso 1 1 d
H10 H -0.415(8) 0.326(7) -0.046(5) 0.10(2) Uiso 1 1 d
H11 H -0.224(5) 0.356(4) 0.169(3) 0.053(14) Uiso 1 1 d
H12 H 0.154(5) 0.474(5) 0.112(4) 0.055(15) Uiso 1 1 d
H13 H 0.058(6) 0.193(5) 0.243(3) 0.060(15) Uiso 1 1 d
H14 H 0.257(5) 0.234(5) 0.352(4) 0.054(14) Uiso 1 1 d
H15 H 0.337(7) 0.516(6) 0.223(4) 0.08(2) Uiso 1 1 d
H16 H 0.487(7) 0.459(7) 0.359(5) 0.08(2) Uiso 1 1 d
H17 H 0.496(8) 0.338(7) 0.386(5) 0.10(3) Uiso 1 1 d
H18 H 0.414(7) 0.419(6) 0.418(5) 0.09(2) Uiso 1 1 d

loop_
_atom_site_aniso_label
_atom_site_aniso_U_11
_atom_site_aniso_U_22
_atom_site_aniso_U_33
_atom_site_aniso_U_23
_atom_site_aniso_U_13
_atom_site_aniso_U_12
S1 0.0377(5) 0.0515(7) 0.0441(6) -0.0100(5) 0.0061(4) 0.0074(5)
S2 0.0374(5) 0.0406(6) 0.0421(6) -0.0092(4) -0.0041(4) 0.0109(4)
O1 0.059(2) 0.067(2) 0.071(2) 0.009(2) 0.0002(18) 0.0161(19)
O2 0.053(2) 0.066(2) 0.061(2) -0.0061(18) 0.0064(17) -0.0057(18)
O3 0.0542(19) 0.0457(18) 0.0483(17) 0.0019(15) -0.0087(14) 0.0025(15)
O4 0.0522(19) 0.055(2) 0.0524(19) -0.0047(16) 0.0024(15) -0.0047(16)
C1 0.058(4) 0.117(7) 0.053(3) -0.018(4) -0.001(3) -0.011(4)
C2 0.049(3) 0.069(3) 0.038(2) -0.012(2) 0.0081(19) -0.004(2)
C3 0.053(3) 0.062(3) 0.065(3) -0.008(3) 0.011(2) -0.023(3)
C4 0.067(3) 0.057(3) 0.037(2) -0.006(2) 0.002(2) 0.008(3)
C5 0.054(3) 0.056(3) 0.054(3) 0.006(2) 0.013(2) -0.003(2)
C6 0.058(3) 0.043(3) 0.045(2) -0.010(2) 0.007(2) -0.008(2)
C7 0.039(2) 0.044(2) 0.037(2) -0.0070(18) 0.0083(17) 0.0029(18)
C8 0.051(3) 0.049(3) 0.042(2) -0.002(2) 0.003(2) 0.010(2)
C9 0.037(2) 0.054(3) 0.044(2) -0.010(2) 0.0021(18) 0.011(2)
C10 0.039(3) 0.101(5) 0.059(3) -0.027(4) -0.009(2) 0.025(3)
C11 0.043(2) 0.049(3) 0.049(3) -0.001(2) 0.002(2) 0.001(2)
C12 0.0343(19) 0.038(2) 0.037(2) -0.0034(17) -0.0036(16) 0.0104(17)
C13 0.059(3) 0.039(2) 0.041(2) 0.012(2) -0.012(2) 0.001(2)
C14 0.043(2) 0.049(3) 0.047(2) 0.010(2) 0.0034(19) -0.004(2)
C15 0.060(3) 0.044(3) 0.051(3) 0.009(2) -0.009(2) -0.012(2)
C16 0.047(2) 0.057(3) 0.037(2) 0.016(2) -0.0011(18) 0.000(2)
C17 0.043(2) 0.045(2) 0.0308(19) 0.0011(17) 0.0008(16) 0.0009(19)
C18 0.054(3) 0.069(4) 0.038(2) 0.005(3) -0.007(2) -0.008(3)

loop_
_atom_type_symbol
_atom_type_description
_atom_type_scat_dispersion_real
_atom_type_scat_dispersion_imag
_atom_type_scat_source
C C 0.0033 0.0016 'International Tables Vol C Tables 4.2.6.8 and 6.1.1.4'
H H 0.0000 0.0000 'International Tables Vol C Tables 4.2.6.8 and 6.1.1.4'
O O 0.0106 0.0060 'International Tables Vol C Tables 4.2.6.8 and 6.1.1.4'
S S 0.1246 0.1234 'International Tables Vol C Tables 4.2.6.8 and 6.1.1.4'

loop_
_geom_angle_atom_site_label_1
_geom_angle_atom_site_label_2
_geom_angle_atom_site_label_3
_geom_angle
O2 S1 O1 119.0(2)
O2 S1 C7 109.7(2)
O1 S1 C7 108.8(2)
O2 S1 C8 109.6(2)
O1 S1 C8 105.4(2)
C7 S1 C8 103.0(2)
O3 S2 O4 119.5(2)
O3 S2 C12 108.1(2)
O4 S2 C12 109.7(2)
O3 S2 C11 110.5(2)
O4 S2 C11 103.0(2)
C12 S2 C11 105.2(2)
C2 C1 H1 108(5)
C2 C1 H2 105(5)
H1 C1 H2 113(7)
C2 C1 H3 97(6)
H1 C1 H3 107(8)
H2 C1 H3 125(7)
C3 C2 C4 118.1(5)
C3 C2 C1 120.7(6)
C4 C2 C1 121.1(6)
C2 C3 C5 121.9(5)
C2 C3 H4 123(4)
C5 C3 H4 116(4)
C6 C4 C2 121.2(5)
C6 C4 H6 117(3)
C2 C4 H6 121(3)
C7 C5 C3 119.3(5)
C7 C5 H5 116(4)
C3 C5 H5 124(4)
C4 C6 C7 119.1(5)
C4 C6 H7 121(4)
C7 C6 H7 120(4)
C5 C7 C6 120.4(4)
C5 C7 S1 119.8(4)
C6 C7 S1 119.7(4)
C9 C8 C11 57.5(3)
C9 C8 S1 117.7(4)
C11 C8 S1 113.2(4)
C9 C8 H8 114(3)
C11 C8 H8 112(3)
S1 C8 H8 124(3)
C10 C9 C11 147.3(6)
C10 C9 C8 149.2(6)
C11 C9 C8 63.2(3)
C9 C10 H9 116(5)
C9 C10 H10 122(5)
H9 C10 H10 122(6)
C9 C11 C8 59.3(3)
C9 C11 S2 116.3(4)
C8 C11 S2 116.8(4)
C9 C11 H11 112(3)
C8 C11 H11 103(3)
S2 C11 H11 129(3)
C13 C12 C14 121.4(4)
C13 C12 S2 120.0(3)
C14 C12 S2 118.6(4)
C12 C13 C15 119.3(4)
C12 C13 H12 121(4)
C15 C13 H12 119(4)
C12 C14 C16 118.1(4)
C12 C14 H13 119(3)
C16 C14 H13 122(3)
C13 C15 C17 121.3(5)
C13 C15 H15 122(4)
C17 C15 H15 117(4)
C17 C16 C14 122.0(4)
C17 C16 H14 120(3)
C14 C16 H14 118(3)
C16 C17 C15 117.8(4)
C16 C17 C18 121.3(4)
C15 C17 C18 120.8(5)
C17 C18 H16 114(5)
C17 C18 H17 116(5)
H16 C18 H17 114(7)
C17 C18 H18 104(5)
H16 C18 H18 105(6)
H17 C18 H18 102(6)

loop_
_geom_bond_atom_site_label_1
_geom_bond_atom_site_label_2
_geom_bond_distance
S1 O2 1.419(4)
S1 O1 1.435(4)
S1 C7 1.765(4)
S1 C8 1.787(5)
S2 O3 1.423(4)
S2 O4 1.429(4)
S2 C12 1.762(4)
S2 C11 1.790(5)
C1 C2 1.514(8)
C1 H1 0.87(8)
C1 H2 1.01(9)
C1 H3 0.88(9)
C2 C3 1.367(8)
C2 C4 1.389(8)
C3 C5 1.386(8)
C3 H4 0.91(6)
C4 C6 1.384(7)
C4 H6 1.00(6)
C5 C7 1.369(7)
C5 H5 0.85(6)
C6 C7 1.389(7)
C6 H7 0.94(6)
C8 C9 1.475(7)
C8 C11 1.532(7)
C8 H8 1.07(5)
C9 C10 1.307(7)
C9 C11 1.447(6)
C10 H9 0.86(7)
C10 H10 0.95(8)
C11 H11 0.97(5)
C12 C13 1.367(6)
C12 C14 1.381(6)
C13 C15 1.383(7)
C13 H12 0.86(5)
C14 C16 1.391(6)
C14 H13 1.02(5)
C15 C17 1.385(6)
C15 H15 0.91(7)
C16 C17 1.379(7)
C16 H14 0.92(5)
C17 C18 1.499(6)
C18 H16 0.82(7)
C18 H17 0.89(9)
C18 H18 0.92(7)

loop_
_geom_torsion_atom_site_label_1
_geom_torsion_atom_site_label_2
_geom_torsion_atom_site_label_3
_geom_torsion_atom_site_label_4
_geom_torsion
C4 C2 C3 C5 -0.5(8)
C1 C2 C3 C5 178.9(6)
C3 C2 C4 C6 -0.5(8)
C1 C2 C4 C6 -179.9(5)
C2 C3 C5 C7 1.0(8)
C2 C4 C6 C7 1.0(7)
C3 C5 C7 C6 -0.5(7)
C3 C5 C7 S1 -177.7(4)
C4 C6 C7 C5 -0.5(7)
C4 C6 C7 S1 176.7(4)
O2 S1 C7 C5 -145.4(4)
O1 S1 C7 C5 -13.6(4)
C8 S1 C7 C5 97.9(4)
O2 S1 C7 C6 37.4(4)
O1 S1 C7 C6 169.2(4)
C8 S1 C7 C6 -79.2(4)
O2 S1 C8 C9 28.3(4)
O1 S1 C8 C9 -100.9(4)
C7 S1 C8 C9 145.0(4)
O2 S1 C8 C11 -35.9(4)
O1 S1 C8 C11 -165.1(3)
C7 S1 C8 C11 80.8(4)
C11 C8 C9 C10 -173.4(10)
S1 C8 C9 C10 85.5(10)
S1 C8 C9 C11 -101.1(4)
C10 C9 C11 C8 173.8(10)
C10 C9 C11 S2 66.8(10)
C8 C9 C11 S2 -107.0(4)
S1 C8 C11 C9 109.1(4)
C9 C8 C11 S2 106.0(4)
S1 C8 C11 S2 -144.8(3)
O3 S2 C11 C9 27.4(4)
O4 S2 C11 C9 -101.4(4)
C12 S2 C11 C9 143.8(4)
O3 S2 C11 C8 -39.7(4)
O4 S2 C11 C8 -168.5(3)
C12 S2 C11 C8 76.7(4)
O3 S2 C12 C13 22.5(4)
O4 S2 C12 C13 154.3(4)
C11 S2 C12 C13 -95.6(4)
O3 S2 C12 C14 -155.7(4)
O4 S2 C12 C14 -23.9(4)
C11 S2 C12 C14 86.2(4)
C14 C12 C13 C15 1.3(8)
S2 C12 C13 C15 -176.8(4)
C13 C12 C14 C16 -1.0(7)
S2 C12 C14 C16 177.2(4)
C12 C13 C15 C17 -0.4(8)
C12 C14 C16 C17 -0.3(8)
C14 C16 C17 C15 1.2(8)
C14 C16 C17 C18 -178.2(5)
C13 C15 C17 C16 -0.8(8)
C13 C15 C17 C18 178.6(5)
